data_2006031
loop_
_publ_author_name
'Wang, S.-Y. S.'
'Boncella, J. M.'
'Abboud, K. A.'

_publ_section_title
;
 A Chelate-Stabilized Tungsten--Imido--Monoalkyl Complex,
 [WCl(PhN)(CH~2~CMe~3~){<i>o</i>-C~6~H~4~(NSiMe~3~)~2~}]
;
_journal_issue 4
_journal_name_full 'Acta Crystallographica Section C'
_journal_page_first 436
_journal_page_last 438
_journal_paper_doi 10.1107/S0108270196014370
_journal_volume 53
_journal_year 1997
_chemical_formula_sum 'C23 H38 Cl N3 Si2 W'
_chemical_formula_weight 632.04
_chemical_name_systematic
;
 ?
;
_space_group_IT_number 2
_symmetry_cell_setting triclinic
_symmetry_space_group_name_Hall '-P 1'
_symmetry_space_group_name_H-M 'P -1'
_audit_creation_method SHELXTL
_cell_angle_alpha 96.705(1)
_cell_angle_beta 93.814(1)
_cell_angle_gamma 111.296(1)
_cell_formula_units_Z 2
_cell_length_a 9.3531(1)
_cell_length_b 11.2640(2)
_cell_length_c 14.1166(2)
_cell_measurement_reflns_used 8192
_cell_measurement_temperature 173(2)
_cell_measurement_theta_max 27.5
_cell_measurement_theta_min 1.5
_cell_volume 1366.63(4)
_computing_cell_refinement 'SMART and SAINT (Siemens, 1995)'
_computing_data_collection 'SMART (Siemens, 1995)'
_computing_data_reduction 'SHELXTL95 (Sheldrick, 1995)'
_computing_molecular_graphics SHELXTL95
_computing_publication_material SHELXTL95
_computing_structure_refinement SHELXTL95
_computing_structure_solution SHELXTL95
_diffrn_ambient_temperature 173(2)
_diffrn_measurement_device 'SMART PLATFORM'
_diffrn_measurement_method '\w scans'
_diffrn_radiation_monochromator graphite
_diffrn_radiation_source 'normal-focus sealed tube'
_diffrn_radiation_type MoK\a
_diffrn_radiation_wavelength 0.71073
_diffrn_reflns_av_R_equivalents 0.049
_diffrn_reflns_av_sigmaI/netI 0.0424
_diffrn_reflns_limit_h_max 11
_diffrn_reflns_limit_h_min -12
_diffrn_reflns_limit_k_max 15
_diffrn_reflns_limit_k_min -14
_diffrn_reflns_limit_l_max 19
_diffrn_reflns_limit_l_min -11
_diffrn_reflns_number 8884
_diffrn_reflns_theta_max 27.49
_diffrn_reflns_theta_min 1.46
_diffrn_standards_decay_% <1
_diffrn_standards_number 'see text'
_exptl_absorpt_coefficient_mu 4.43
_exptl_absorpt_correction_T_max 0.716
_exptl_absorpt_correction_T_min 0.465
_exptl_absorpt_correction_type 'integration (SHELXTL95; Sheldrick, 1995)'
_exptl_crystal_colour 'Red  '
_exptl_crystal_density_diffrn 1.536
_exptl_crystal_density_meas ?
_exptl_crystal_description Needle
_exptl_crystal_F_000 632
_exptl_crystal_size_max 0.23
_exptl_crystal_size_mid 0.10
_exptl_crystal_size_min 0.09
_refine_diff_density_max 1.00
_refine_diff_density_min -1.46
_refine_ls_extinction_coef 0.0021(4)
_refine_ls_extinction_method SHELXTL95
_refine_ls_goodness_of_fit_all 1.08
_refine_ls_goodness_of_fit_obs 1.068
_refine_ls_hydrogen_treatment 'H atoms: see text'
_refine_ls_matrix_type full
_refine_ls_number_parameters 272
_refine_ls_number_reflns 6069
_refine_ls_number_restraints 0
_refine_ls_restrained_S_all 1.111
_refine_ls_restrained_S_obs 1.068
_refine_ls_R_factor_all 0.0376
_refine_ls_R_factor_obs 0.034
_refine_ls_shift/esd_max -0.001
_refine_ls_shift/esd_mean 0.000
_refine_ls_structure_factor_coef Fsqd
_refine_ls_weighting_details 'w = 1/[\s^2^(Fo^2^)+(0.0448P)^2^+3.7698P] where P=(Fo^2^+2Fc^2^)/3'
_refine_ls_weighting_scheme calc
_refine_ls_wR_factor_all 0.091
_refine_ls_wR_factor_obs 0.0850
_reflns_number_observed 5743
_reflns_number_total 6107
_reflns_observed_criterion >2sigma(I)
_cod_data_source_file bk1269.cif
_cod_data_source_block I
_cod_depositor_comments
;
The following automatic conversions were performed:
'_symmetry_cell_setting' value 'Triclinic' changed to 'triclinic'
according to '/home/saulius/struct/CIF-dictionaries/cif_core.dic'
dictionary named 'cif_core.dic' version 2.4.1 from 2010-06-29.

Automatic conversion script
Id: cif_fix_enum 1527 2010-12-29 10:47:43Z saulius 

The following automatic conversions were performed:

'_symmetry_cell_setting' value 'Triclinic' changed to 'triclinic'
according to /home/saulius/struct/CIF-dictionaries/cif_core.dic
dictionary named 'cif_core.dic' version 2.4.1 from 2010-06-29.

Automatic conversion script
Id: cif_fix_values 1715 2011-07-08 13:25:40Z adriana 

The following automatic conversions were performed:

'_exptl_crystal_density_meas' value 'not measured' was changed to '?'
- the value is perceived as not measured.

Automatic conversion script
Id: cif_fix_values 3008 2015-01-20 13:52:24Z robertas 

The following automatic conversions were performed:

'_refine_ls_weighting_scheme' value 'calc w =
1/[\s^2^(Fo^2^)+(0.0448P)^2^+3.7698P] where P=(Fo^2^+2Fc^2^)/3' was
changed to 'calc'. New tag '_refine_ls_weighting_details' was
created. The value of the new tag was set to 'w =
1/[\s^2^(Fo^2^)+(0.0448P)^2^+3.7698P] where P=(Fo^2^+2Fc^2^)/3'.

Automatic conversion script
Id: cif_fix_values 3143 2015-03-26 13:38:13Z robertas 
;
_cod_original_cell_volume 1366.63(3)
_cod_original_sg_symbol_H-M P-1
_cod_database_code 2006031

loop_
_symmetry_equiv_pos_as_xyz
'x, y, z'
'-x, -y, -z'

loop_
_atom_site_aniso_label
_atom_site_aniso_U_11
_atom_site_aniso_U_12
_atom_site_aniso_U_13
_atom_site_aniso_U_22
_atom_site_aniso_U_23
_atom_site_aniso_U_33
W 0.02088(10) 0.00876(7) 0.00403(6) 0.01988(10) 0.00591(6) 0.02279(11)
Cl 0.0368(6) 0.0185(5) 0.0258(6) 0.0389(6) 0.0127(6) 0.0520(7)
Si1 0.0236(6) 0.0075(5) 0.0061(5) 0.0243(6) 0.0055(5) 0.0260(6)
Si2 0.0245(6) 0.0050(5) 0.0057(5) 0.0257(6) 0.0087(5) 0.0357(7)
N1 0.023(2) 0.0084(14) 0.0033(14) 0.022(2) 0.0034(13) 0.023(2)
N2 0.018(2) 0.0033(13) 0.0049(14) 0.019(2) 0.0088(14) 0.032(2)
N3 0.021(2) 0.015(2) 0.0048(15) 0.031(2) 0.007(2) 0.031(2)
C1 0.021(2) 0.006(2) 0.003(2) 0.031(2) 0.011(2) 0.026(2)
C2 0.032(2) 0.012(2) 0.004(2) 0.035(3) 0.014(2) 0.040(3)
C3 0.040(3) 0.018(3) 0.004(3) 0.052(3) 0.031(3) 0.054(3)
C4 0.036(3) 0.006(3) -0.001(2) 0.068(4) 0.033(3) 0.040(3)
C5 0.037(3) 0.001(3) 0.002(2) 0.066(4) 0.010(3) 0.027(3)
C6 0.033(3) 0.010(2) 0.005(2) 0.039(3) 0.005(2) 0.031(2)
C7 0.024(2) 0.011(2) 0.000(2) 0.022(2) 0.002(2) 0.023(2)
C8 0.023(2) 0.015(2) 0.004(2) 0.036(2) 0.006(2) 0.032(2)
C9 0.031(2) 0.018(2) -0.002(2) 0.041(3) 0.007(2) 0.034(2)
C10 0.051(3) 0.020(2) 0.000(2) 0.029(2) 0.010(2) 0.037(3)
C11 0.032(2) 0.010(2) 0.003(2) 0.021(2) 0.008(2) 0.033(2)
C12 0.027(2) 0.013(2) 0.002(2) 0.024(2) 0.003(2) 0.022(2)
C13 0.043(3) 0.019(2) 0.015(2) 0.042(3) 0.016(2) 0.037(3)
C14 0.028(2) 0.004(2) 0.004(2) 0.031(3) 0.003(2) 0.046(3)
C15 0.031(2) 0.013(2) 0.011(2) 0.035(3) 0.005(2) 0.031(2)
C16 0.031(3) 0.008(2) -0.005(2) 0.047(3) 0.012(3) 0.051(3)
C17 0.039(3) 0.012(2) 0.016(2) 0.043(3) 0.019(2) 0.048(3)
C18 0.048(3) 0.006(2) 0.013(3) 0.029(3) 0.004(2) 0.058(4)
C19 0.036(2) 0.017(2) -0.002(2) 0.028(2) 0.000(2) 0.023(2)
C20 0.042(3) 0.017(2) 0.001(2) 0.029(2) 0.002(2) 0.033(2)
C21 0.069(4) 0.026(3) -0.024(3) 0.036(3) -0.013(3) 0.052(3)
C22 0.072(4) 0.017(3) 0.014(3) 0.030(3) 0.013(3) 0.056(4)
C23 0.051(3) 0.028(3) -0.003(2) 0.038(3) -0.004(2) 0.042(3)

loop_
_atom_site_label
_atom_site_occupancy
_atom_site_fract_x
_atom_site_fract_y
_atom_site_fract_z
_atom_site_U_iso_or_equiv
_atom_site_thermal_displace_type
_atom_site_calc_flag
_atom_site_refinement_flags
_atom_site_type_symbol
W 1 0.43072(2) 0.31367(2) 0.23552(1) 0.0206(1) Uani d . W
Cl 1 0.6426(2) 0.3169(1) 0.1448(1) 0.0398(3) Uani d . Cl
Si1 1 0.0901(1) 0.2537(1) 0.3413(1) 0.0247(2) Uani d . Si
Si2 1 0.6712(2) 0.6319(1) 0.2355(1) 0.0294(3) Uani d . Si
N1 1 0.2379(4) 0.3321(3) 0.2695(3) 0.0223(7) Uani d . N
N2 1 0.4915(4) 0.5012(3) 0.2222(3) 0.0233(7) Uani d . N
N3 1 0.4890(4) 0.2516(4) 0.3317(3) 0.0260(8) Uani d . N
C1 1 0.5683(5) 0.2318(5) 0.4112(3) 0.0266(9) Uani d . C
C2 1 0.6043(6) 0.1228(5) 0.4084(4) 0.0350(11) Uani d . C
H2A 1 0.5738(6) 0.0619(5) 0.3530(4) 0.042 Uiso calc R H
C3 1 0.6857(7) 0.1030(6) 0.4873(5) 0.0467(14) Uani d . C
H3A 1 0.7122(7) 0.0308(6) 0.4839(5) 0.056 Uiso calc R H
C4 1 0.7265(7) 0.1904(7) 0.5703(4) 0.050(2) Uani d . C
H4A 1 0.7789(7) 0.1762(7) 0.6234(4) 0.060 Uiso calc R H
C5 1 0.6910(7) 0.2983(7) 0.5754(4) 0.049(2) Uani d . C
H5A 1 0.7199(7) 0.3571(7) 0.6319(4) 0.058 Uiso calc R H
C6 1 0.6110(6) 0.3210(5) 0.4960(4) 0.0354(11) Uani d . C
H6A 1 0.5867(6) 0.3943(5) 0.4997(4) 0.043 Uiso calc R H
C7 1 0.2155(5) 0.4179(4) 0.2104(3) 0.0226(8) Uani d . C
C8 1 0.0716(5) 0.4213(5) 0.1770(3) 0.0288(9) Uani d . C
H8A 1 -0.0192(5) 0.3625(5) 0.1933(3) 0.035 Uiso calc R H
C9 1 0.0652(6) 0.5113(5) 0.1205(4) 0.0342(10) Uani d . C
H9A 1 -0.0295(6) 0.5153(5) 0.1005(4) 0.041 Uiso calc R H
C10 1 0.2004(7) 0.5963(5) 0.0931(4) 0.0378(11) Uani d . C
H10A 1 0.1947(7) 0.6559(5) 0.0541(4) 0.045 Uiso calc R H
C11 1 0.3405(6) 0.5939(4) 0.1221(3) 0.0286(9) Uani d . C
H11A 1 0.4290(6) 0.6499(4) 0.1014(3) 0.034 Uiso calc R H
C12 1 0.3530(5) 0.5071(4) 0.1836(3) 0.0231(8) Uani d . C
C13 1 0.1697(7) 0.1749(6) 0.4279(4) 0.0385(11) Uani d . C
H13A 1 0.2013(7) 0.1118(6) 0.3933(4) 0.058 Uiso calc R H
H13B 1 0.0918(7) 0.1335(6) 0.4671(4) 0.058 Uiso calc R H
H13C 1 0.2571(7) 0.2386(6) 0.4679(4) 0.058 Uiso calc R H
C14 1 -0.0799(6) 0.1303(5) 0.2618(4) 0.0375(11) Uani d . C
H14A 1 -0.1203(6) 0.1719(5) 0.2173(4) 0.056 Uiso calc R H
H14B 1 -0.1585(6) 0.0884(5) 0.3004(4) 0.056 Uiso calc R H
H14C 1 -0.0481(6) 0.0676(5) 0.2270(4) 0.056 Uiso calc R H
C15 1 0.0293(6) 0.3755(5) 0.4088(4) 0.0321(10) Uani d . C
H15A 1 -0.0119(6) 0.4166(5) 0.3644(4) 0.048 Uiso calc R H
H15B 1 0.1169(6) 0.4391(5) 0.4489(4) 0.048 Uiso calc R H
H15C 1 -0.0484(6) 0.3339(5) 0.4481(4) 0.048 Uiso calc R H
C16 1 0.8075(7) 0.5956(6) 0.3185(5) 0.0448(13) Uani d . C
H16A 1 0.8217(7) 0.5193(6) 0.2904(5) 0.067 Uiso calc R H
H16B 1 0.7661(7) 0.5819(6) 0.3784(5) 0.067 Uiso calc R H
H16C 1 0.9052(7) 0.6668(6) 0.3294(5) 0.067 Uiso calc R H
C17 1 0.7459(7) 0.6588(6) 0.1170(4) 0.0426(13) Uani d . C
H17A 1 0.6734(7) 0.6773(6) 0.0757(4) 0.064 Uiso calc R H
H17B 1 0.7593(7) 0.5827(6) 0.0879(4) 0.064 Uiso calc R H
H17C 1 0.8433(7) 0.7302(6) 0.1265(4) 0.064 Uiso calc R H
C18 1 0.6471(8) 0.7806(5) 0.2928(5) 0.0470(14) Uani d . C
H18A 1 0.5770(8) 0.8012(5) 0.2511(5) 0.071 Uiso calc R H
H18B 1 0.7456(8) 0.8509(5) 0.3038(5) 0.071 Uiso calc R H
H18C 1 0.6065(8) 0.7660(5) 0.3529(5) 0.071 Uiso calc R H
C19 1 0.2907(6) 0.1539(5) 0.1246(3) 0.0284(9) Uani d . C
H19A 1 0.1859(6) 0.1513(5) 0.1246(3) 0.034 Uiso calc R H
H19B 1 0.3238(6) 0.1801(5) 0.0641(3) 0.034 Uiso calc R H
C20 1 0.2778(6) 0.0127(5) 0.1190(4) 0.0337(10) Uani d . C
C21 1 0.1843(9) -0.0608(6) 0.0228(5) 0.054(2) Uani d . C
H21A 1 0.2359(9) -0.0222(6) -0.0288(5) 0.081 Uiso calc R H
H21B 1 0.0832(9) -0.0572(6) 0.0200(5) 0.081 Uiso calc R H
H21C 1 0.1753(9) -0.1491(6) 0.0170(5) 0.081 Uiso calc R H
C22 1 0.1956(9) -0.0489(6) 0.2007(5) 0.052(2) Uani d . C
H22A 1 0.0958(9) -0.0426(6) 0.1992(5) 0.078 Uiso calc R H
H22B 1 0.2557(9) -0.0048(6) 0.2610(5) 0.078 Uiso calc R H
H22C 1 0.1834(9) -0.1379(6) 0.1935(5) 0.078 Uiso calc R H
C23 1 0.4358(7) 0.0009(6) 0.1238(4) 0.0415(12) Uani d . C
H23A 1 0.4900(7) 0.0391(6) 0.0729(4) 0.062 Uiso calc R H
H23B 1 0.4222(7) -0.0884(6) 0.1171(4) 0.062 Uiso calc R H
H23C 1 0.4945(7) 0.0447(6) 0.1845(4) 0.062 Uiso calc R H

loop_
_atom_type_symbol
_atom_type_description
_atom_type_scat_dispersion_real
_atom_type_scat_dispersion_imag
_atom_type_scat_source
C C 0.0033 0.0016 'International Tables Vol C Tables 4.2.6.8 and 6.1.1.4'
H H 0.0000 0.0000 'International Tables Vol C Tables 4.2.6.8 and 6.1.1.4'
N N 0.0061 0.0033 'International Tables Vol C Tables 4.2.6.8 and 6.1.1.4'
Si Si 0.0817 0.0704 'International Tables Vol C Tables 4.2.6.8 and 6.1.1.4'
Cl Cl 0.1484 0.1585 'International Tables Vol C Tables 4.2.6.8 and 6.1.1.4'
W W -0.8490 6.8722 'International Tables Vol C Tables 4.2.6.8 and 6.1.1.4'

loop_
_geom_angle_atom_site_label_1
_geom_angle_atom_site_label_2
_geom_angle_atom_site_label_3
_geom_angle
_geom_angle_publ_flag
N1 W N2 82.62(15) yes
N3 W C19 108.8(2) yes
N1 W C19 88.0(2) yes
N2 W C19 124.5(2) yes
N3 W Cl 95.90(10) yes
N3 W N1 103.9(2) yes
N3 W N2 126.6(2) yes
N1 W Cl 160.20(10) yes
N2 W Cl 86.40(10) yes
C19 W Cl 84.70(10) yes
N1 Si1 C13 108.9(2) ?
N1 Si1 C15 109.4(2) ?
C13 Si1 C15 109.1(2) ?
N1 Si1 C14 109.7(2) ?
C13 Si1 C14 110.0(3) ?
C15 Si1 C14 109.7(2) ?
N2 Si2 C16 107.5(2) ?
N2 Si2 C18 108.9(2) ?
C16 Si2 C18 108.0(3) ?
N2 Si2 C17 111.5(2) ?
C16 Si2 C17 111.3(3) ?
C18 Si2 C17 109.5(3) ?
C7 N1 Si1 119.7(3) no
C7 N1 W 104.6(3) no
Si1 N1 W 135.1(2) no
C12 N2 Si2 123.4(3) no
C12 N2 W 102.9(3) no
Si2 N2 W 133.2(2) no
C1 N3 W 165.1(4) yes
C2 C1 N3 120.4(4) ?
C2 C1 C6 119.0(5) ?
N3 C1 C6 120.6(4) ?
C1 C2 C3 120.8(6) ?
C1 C2 H2A 119.6(3) ?
C3 C2 H2A 119.6(4) ?
C4 C3 C2 119.8(6) ?
C4 C3 H3A 120.1(4) ?
C2 C3 H3A 120.1(4) ?
C5 C4 C3 120.6(5) ?
C5 C4 H4A 119.7(4) ?
C3 C4 H4A 119.7(4) ?
C4 C5 C6 120.5(6) ?
C4 C5 H5A 119.8(4) ?
C6 C5 H5A 119.8(4) ?
C1 C6 C5 119.3(5) ?
C1 C6 H6A 120.4(3) ?
C5 C6 H6A 120.4(4) ?
N1 C7 C8 125.7(4) ?
N1 C7 C12 115.0(4) ?
C8 C7 C12 119.2(4) ?
C9 C8 C7 120.2(4) ?
C9 C8 H8A 119.9(3) ?
C7 C8 H8A 119.9(3) ?
C8 C9 C10 120.1(5) ?
C8 C9 H9A 120.0(3) ?
C10 C9 H9A 120.0(3) ?
C11 C10 C9 121.3(5) ?
C11 C10 H10A 119.4(3) ?
C9 C10 H10A 119.4(3) ?
C10 C11 C12 120.5(5) ?
C10 C11 H11A 119.7(3) ?
C12 C11 H11A 119.7(3) ?
N2 C12 C11 125.4(4) ?
N2 C12 C7 116.0(4) ?
C11 C12 C7 118.7(4) ?
Si1 C13 H13A 109.5(2) ?
Si1 C13 H13B 109.5(2) ?
H13A C13 H13B 109.5 ?
Si1 C13 H13C 109.5(2) ?
H13A C13 H13C 109.5 ?
H13B C13 H13C 109.5 ?
Si1 C14 H14A 109.5(2) ?
Si1 C14 H14B 109.5(2) ?
H14A C14 H14B 109.5 ?
Si1 C14 H14C 109.5(2) ?
H14A C14 H14C 109.5 ?
H14B C14 H14C 109.5 ?
Si1 C15 H15A 109.5(2) ?
Si1 C15 H15B 109.5(2) ?
H15A C15 H15B 109.5 ?
Si1 C15 H15C 109.5(2) ?
H15A C15 H15C 109.5 ?
H15B C15 H15C 109.5 ?
Si2 C16 H16A 109.5(2) ?
Si2 C16 H16B 109.5(2) ?
H16A C16 H16B 109.5 ?
Si2 C16 H16C 109.5(2) ?
H16A C16 H16C 109.5 ?
H16B C16 H16C 109.5 ?
Si2 C17 H17A 109.5(2) ?
Si2 C17 H17B 109.5(2) ?
H17A C17 H17B 109.5 ?
Si2 C17 H17C 109.5(2) ?
H17A C17 H17C 109.5 ?
H17B C17 H17C 109.5 ?
Si2 C18 H18A 109.5(2) ?
Si2 C18 H18B 109.5(2) ?
H18A C18 H18B 109.5 ?
Si2 C18 H18C 109.5(2) ?
H18A C18 H18C 109.5 ?
H18B C18 H18C 109.5 ?
C20 C19 W 126.1(3) ?
C20 C19 H19A 105.8(3) ?
W C19 H19A 105.80(13) ?
C20 C19 H19B 105.8(3) ?
W C19 H19B 105.80(13) ?
H19A C19 H19B 106.2 ?
C22 C20 C23 107.9(5) ?
C22 C20 C21 109.3(5) ?
C23 C20 C21 108.7(5) ?
C22 C20 C19 111.0(4) ?
C23 C20 C19 112.3(4) ?
C21 C20 C19 107.6(4) ?
C20 C21 H21A 109.5(4) ?
C20 C21 H21B 109.5(3) ?
H21A C21 H21B 109.5 ?
C20 C21 H21C 109.5(3) ?
H21A C21 H21C 109.5 ?
H21B C21 H21C 109.5 ?
C20 C22 H22A 109.5(4) ?
C20 C22 H22B 109.5(3) ?
H22A C22 H22B 109.5 ?
C20 C22 H22C 109.5(3) ?
H22A C22 H22C 109.5 ?
H22B C22 H22C 109.5 ?
C20 C23 H23A 109.5(3) ?
C20 C23 H23B 109.5(3) ?
H23A C23 H23B 109.5 ?
C20 C23 H23C 109.5(3) ?
H23A C23 H23C 109.5 ?
H23B C23 H23C 109.5 ?

loop_
_geom_bond_atom_site_label_1
_geom_bond_atom_site_label_2
_geom_bond_site_symmetry_2
_geom_bond_distance
_geom_bond_publ_flag
W N1 . 1.973(4) yes
W N2 . 2.013(4) yes
W N3 . 1.741(4) yes
W C19 . 2.182(5) yes
W Cl . 2.422(1) yes
Si1 N1 . 1.796(4) no
Si1 C13 . 1.856(5) ?
Si1 C15 . 1.857(5) ?
Si1 C14 . 1.874(5) ?
Si2 N2 . 1.768(4) no
Si2 C16 . 1.860(6) ?
Si2 C18 . 1.869(6) ?
Si2 C17 . 1.870(6) ?
N1 C7 . 1.410(5) no
N2 C12 . 1.399(6) no
N3 C1 . 1.388(6) yes
C1 C2 . 1.383(7) ?
C1 C6 . 1.402(7) ?
C2 C3 . 1.393(7) ?
C2 H2A . 0.93 ?
C3 C4 . 1.373(10) ?
C3 H3A . 0.93 ?
C4 C5 . 1.366(10) ?
C4 H4A . 0.93 ?
C5 C6 . 1.405(8) ?
C5 H5A . 0.93 ?
C6 H6A . 0.93 ?
C7 C8 . 1.411(6) ?
C7 C12 . 1.422(6) ?
C8 C9 . 1.377(7) ?
C8 H8A . 0.93 ?
C9 C10 . 1.392(8) ?
C9 H9A . 0.93 ?
C10 C11 . 1.358(7) ?
C10 H10A . 0.93 ?
C11 C12 . 1.410(6) ?
C11 H11A . 0.93 ?
C13 H13A . 0.96 ?
C13 H13B . 0.96 ?
C13 H13C . 0.96 ?
C14 H14A . 0.96 ?
C14 H14B . 0.96 ?
C14 H14C . 0.96 ?
C15 H15A . 0.96 ?
C15 H15B . 0.96 ?
C15 H15C . 0.96 ?
C16 H16A . 0.96 ?
C16 H16B . 0.96 ?
C16 H16C . 0.96 ?
C17 H17A . 0.96 ?
C17 H17B . 0.96 ?
C17 H17C . 0.96 ?
C18 H18A . 0.96 ?
C18 H18B . 0.96 ?
C18 H18C . 0.96 ?
C19 C20 . 1.543(6) ?
C19 H19A . 0.97 ?
C19 H19B . 0.97 ?
C20 C22 . 1.524(8) ?
C20 C23 . 1.528(8) ?
C20 C21 . 1.532(7) ?
C21 H21A . 0.96 ?
C21 H21B . 0.96 ?
C21 H21C . 0.96 ?
C22 H22A . 0.96 ?
C22 H22B . 0.96 ?
C22 H22C . 0.96 ?
C23 H23A . 0.96 ?
C23 H23B . 0.96 ?
C23 H23C . 0.96 ?

loop_
_geom_torsion_atom_site_label_1
_geom_torsion_atom_site_label_2
_geom_torsion_atom_site_label_3
_geom_torsion_atom_site_label_4
_geom_torsion
C13 Si1 N1 C7 -168.6(3)
C15 Si1 N1 C7 -49.5(4)
C14 Si1 N1 C7 70.9(4)
C13 Si1 N1 W 21.3(4)
C15 Si1 N1 W 140.5(3)
C14 Si1 N1 W -99.2(3)
N3 W N1 C7 162.0(3)
N2 W N1 C7 36.0(3)
C19 W N1 C7 -89.1(3)
Cl W N1 C7 -20.9(5)
N3 W N1 Si1 -27.0(3)
N2 W N1 Si1 -152.9(3)
C19 W N1 Si1 81.9(3)
Cl W N1 Si1 150.2(2)
C16 Si2 N2 C12 164.8(4)
C18 Si2 N2 C12 48.0(4)
C17 Si2 N2 C12 -73.0(4)
C16 Si2 N2 W -25.5(4)
C18 Si2 N2 W -142.3(3)
C17 Si2 N2 W 96.7(3)
N3 W N2 C12 -138.7(3)
N1 W N2 C12 -36.8(3)
C19 W N2 C12 45.6(3)
Cl W N2 C12 126.7(3)
N3 W N2 Si2 50.1(4)
N1 W N2 Si2 152.0(3)
C19 W N2 Si2 -125.6(3)
Cl W N2 Si2 -44.6(3)
N1 W N3 C1 -117.7(13)
N2 W N3 C1 -26.6(14)
C19 W N3 C1 149.7(13)
Cl W N3 C1 63.3(13)
W N3 C1 C2 -124.2(12)
W N3 C1 C6 56.8(15)
N3 C1 C2 C3 179.1(5)
C6 C1 C2 C3 -1.9(7)
C1 C2 C3 C4 2.2(8)
C2 C3 C4 C5 -1.4(9)
C3 C4 C5 C6 0.4(9)
C2 C1 C6 C5 0.9(7)
N3 C1 C6 C5 179.8(5)
C4 C5 C6 C1 -0.1(8)
Si1 N1 C7 C8 -21.2(6)
W N1 C7 C8 151.6(4)
Si1 N1 C7 C12 158.9(3)
W N1 C7 C12 -28.3(4)
N1 C7 C8 C9 179.1(4)
C12 C7 C8 C9 -1.0(7)
C7 C8 C9 C10 2.4(8)
C8 C9 C10 C11 -0.9(8)
C9 C10 C11 C12 -1.9(8)
Si2 N2 C12 C11 22.6(6)
W N2 C12 C11 -149.8(4)
Si2 N2 C12 C7 -156.7(3)
W N2 C12 C7 30.9(4)
C10 C11 C12 N2 -176.1(5)
C10 C11 C12 C7 3.2(7)
N1 C7 C12 N2 -2.5(6)
C8 C7 C12 N2 177.7(4)
N1 C7 C12 C11 178.2(4)
C8 C7 C12 C11 -1.7(6)
N3 W C19 C20 -14.2(5)
N1 W C19 C20 -118.2(4)
N2 W C19 C20 162.2(4)
Cl W C19 C20 80.2(4)
W C19 C20 C22 67.8(6)
W C19 C20 C23 -53.1(6)
W C19 C20 C21 -172.7(4)

loop_
_cod_related_entry_id
_cod_related_entry_database
_cod_related_entry_code
1 ChemSpider 30652163
